data_4102428
loop_
_publ_author_name
'Radu Custelcean'
'Aurelien Bock'
'Bruce A. Moyer'

_publ_contact_author_email custelceanr@ornl.gov
_publ_contact_author_name 'Radu Custelcean'
_publ_section_title
;
 Selectivity Principles in Anion Separation by Crystallization of
 Hydrogen-Bonding Capsules
;
_journal_name_full 'Journal of the American Chemical Society'
_journal_page_first 7177
_journal_page_last 7185
_journal_paper_doi 10.1021/ja101354r
_journal_volume 132
_journal_year 2010
_chemical_formula_sum 'C48 H72 Mg N20 O16 S0.57 Se0.43'
_chemical_formula_weight 1261.79
_chemical_name_systematic
; 
 ? 
;
_space_group_IT_number 14
_symmetry_cell_setting monoclinic
_symmetry_space_group_name_Hall '-P 2yn'
_symmetry_space_group_name_H-M 'P 1 21/n 1'
_atom_sites_solution_hydrogens geom
_atom_sites_solution_primary direct
_atom_sites_solution_secondary difmap
_audit_creation_method SHELXL-97
_cell_angle_alpha 90.00
_cell_angle_beta 91.5400(10)
_cell_angle_gamma 90.00
_cell_formula_units_Z 2
_cell_length_a 12.4742(8)
_cell_length_b 18.3503(11)
_cell_length_c 13.0549(8)
_cell_measurement_temperature 173(2)
_cell_volume 2987.3(3)
_computing_structure_refinement 'SHELXL-97 (Sheldrick, 1997)'
_computing_structure_solution 'SHELXS-97 (Sheldrick, 1990)'
_diffrn_ambient_temperature 173(2)
_diffrn_measured_fraction_theta_full 0.999
_diffrn_measured_fraction_theta_max 0.999
_diffrn_radiation_monochromator graphite
_diffrn_radiation_source 'fine-focus sealed tube'
_diffrn_radiation_type MoK\a
_diffrn_radiation_wavelength 0.71073
_diffrn_reflns_av_R_equivalents 0.0437
_diffrn_reflns_av_sigmaI/netI 0.0361
_diffrn_reflns_limit_h_max 15
_diffrn_reflns_limit_h_min -16
_diffrn_reflns_limit_k_max 24
_diffrn_reflns_limit_k_min -24
_diffrn_reflns_limit_l_max 17
_diffrn_reflns_limit_l_min -17
_diffrn_reflns_number 33941
_diffrn_reflns_theta_full 28.29
_diffrn_reflns_theta_max 28.29
_diffrn_reflns_theta_min 1.91
_exptl_absorpt_coefficient_mu 0.395
_exptl_absorpt_correction_T_max 0.9729
_exptl_absorpt_correction_T_min 0.9395
_exptl_absorpt_correction_type multi-scan
_exptl_absorpt_process_details SADABS
_exptl_crystal_density_diffrn 1.403
_exptl_crystal_density_method 'not measured'
_exptl_crystal_F_000 1327
_exptl_crystal_size_max 0.16
_exptl_crystal_size_mid 0.16
_exptl_crystal_size_min 0.07
_refine_diff_density_max 0.375
_refine_diff_density_min -0.220
_refine_diff_density_rms 0.048
_refine_ls_extinction_method none
_refine_ls_goodness_of_fit_ref 1.029
_refine_ls_hydrogen_treatment mixed
_refine_ls_matrix_type full
_refine_ls_number_parameters 434
_refine_ls_number_reflns 7426
_refine_ls_number_restraints 0
_refine_ls_restrained_S_all 1.029
_refine_ls_R_factor_all 0.0652
_refine_ls_R_factor_gt 0.0434
_refine_ls_shift/su_max 0.001
_refine_ls_shift/su_mean 0.000
_refine_ls_structure_factor_coef Fsqd
_refine_ls_weighting_details 'calc w=1/[\s^2^(Fo^2^)+(0.0420P)^2^+1.1254P] where P=(Fo^2^+2Fc^2^)/3'
_refine_ls_weighting_scheme calc
_refine_ls_wR_factor_gt 0.0944
_refine_ls_wR_factor_ref 0.1034
_reflns_number_gt 5528
_reflns_number_total 7426
_reflns_threshold_expression >2sigma(I)
_cod_data_source_file ja101354r_si_005.cif
_cod_data_source_block c:\frames\334\work\334s
_cod_database_code 4102428

loop_
_symmetry_equiv_pos_as_xyz
'x, y, z'
'-x+1/2, y+1/2, -z+1/2'
'-x, -y, -z'
'x-1/2, -y-1/2, z-1/2'

loop_
_atom_site_label
_atom_site_type_symbol
_atom_site_fract_x
_atom_site_fract_y
_atom_site_fract_z
_atom_site_U_iso_or_equiv
_atom_site_adp_type
_atom_site_occupancy
_atom_site_symmetry_multiplicity
_atom_site_calc_flag
_atom_site_refinement_flags
S1 S 0.5000 0.5000 0.0000 0.02735(14) Uani 0.569(2) 2 d SP
Se1 Se 0.5000 0.5000 0.0000 0.02735(14) Uani 0.431(2) 2 d SP
Mg1 Mg 0.5000 0.0000 0.0000 0.01993(17) Uani 1 2 d S
O1 O 0.72016(9) 0.60053(7) 0.35892(9) 0.0278(3) Uani 1 1 d .
N1 N 0.81166(11) 0.65643(8) -0.00380(11) 0.0261(3) Uani 1 1 d .
C1 C 0.83922(15) 0.67536(10) 0.10325(13) 0.0314(4) Uani 1 1 d .
H1A H 0.7907 0.7145 0.1259 0.038 Uiso 1 1 calc R
H1 H 0.9134 0.6945 0.1071 0.038 Uiso 1 1 calc R
H1O H 0.4138(19) 0.0322(13) 0.175(2) 0.052(7) Uiso 1 1 d .
O2 O 0.90257(11) 0.42512(7) -0.18363(11) 0.0367(3) Uani 1 1 d .
N2 N 0.31638(13) 0.54482(10) 0.40742(13) 0.0409(4) Uani 1 1 d .
C2 C 0.83063(14) 0.61101(12) 0.17532(14) 0.0360(4) Uani 1 1 d .
H2 H 0.8727 0.5697 0.1487 0.043 Uiso 1 1 calc R
H2A H 0.8614 0.6244 0.2434 0.043 Uiso 1 1 calc R
H2O H 0.328(2) 0.0213(13) 0.1107(18) 0.052(7) Uiso 1 1 d .
O3 O 0.48166(10) 0.78738(7) -0.14632(10) 0.0317(3) Uani 1 1 d .
N3 N 0.66125(15) 0.20086(9) -0.10240(13) 0.0422(4) Uani 1 1 d .
C3 C 0.67177(13) 0.58802(9) 0.27709(13) 0.0255(4) Uani 1 1 d .
H3O H 0.557(2) 0.1362(14) -0.048(2) 0.063(8) Uiso 1 1 d .
O4 O 0.5179(2) 0.42609(14) -0.06327(19) 0.0361(6) Uani 0.50 1 d P
N4 N 0.18208(13) 0.60976(9) -0.26362(13) 0.0389(4) Uani 1 1 d .
C4 C 0.49482(14) 0.57285(10) 0.35497(13) 0.0274(4) Uani 1 1 d .
H4O H 0.5019(19) 0.1366(14) 0.044(2) 0.054(7) Uiso 1 1 d .
O5 O 0.5847(2) 0.55168(15) -0.0092(2) 0.0424(7) Uani 0.50 1 d P
N5 N 0.71934(12) 0.58853(9) 0.18591(12) 0.0345(4) Uani 1 1 d .
H5N H 0.6822 0.5749 0.1309 0.041 Uiso 1 1 calc R
C5 C 0.39210(15) 0.54489(11) 0.33728(15) 0.0358(4) Uani 1 1 d .
H5 H 0.3751 0.5248 0.2718 0.043 Uiso 1 1 calc R
H5O H 0.6674(19) 0.0381(13) 0.1171(17) 0.050(7) Uiso 1 1 d .
O6 O 0.3841(2) 0.52797(16) -0.0381(2) 0.0387(6) Uani 0.50 1 d P
N6 N 0.56436(12) 0.57182(9) 0.27247(12) 0.0325(4) Uani 1 1 d .
H6N H 0.5366 0.5597 0.2122 0.039 Uiso 1 1 calc R
C6 C 0.34072(16) 0.57232(11) 0.49952(15) 0.0383(5) Uani 1 1 d .
H6 H 0.2872 0.5728 0.5500 0.046 Uiso 1 1 calc R
H6O H 0.6354(18) -0.0321(14) 0.1514(19) 0.053(7) Uiso 1 1 d .
O7 O 0.4819(2) 0.47344(15) 0.1156(2) 0.0402(6) Uani 0.50 1 d P
N7 N 0.79829(15) 0.51066(9) -0.11151(14) 0.0439(4) Uani 1 1 d .
H7N H 0.7398 0.5197 -0.0775 0.053 Uiso 1 1 calc R
C7 C 0.44030(16) 0.60001(11) 0.52417(15) 0.0384(5) Uani 1 1 d .
H7 H 0.4551 0.6186 0.5910 0.046 Uiso 1 1 calc R
O8 O 0.39548(11) 0.00917(7) 0.11967(10) 0.0295(3) Uani 1 1 d .
N8 N 0.74783(13) 0.39076(8) -0.10660(13) 0.0361(4) Uani 1 1 d .
H8N H 0.6914 0.4074 -0.0750 0.043 Uiso 1 1 calc R
C8 C 0.51914(15) 0.60077(10) 0.45162(14) 0.0334(4) Uani 1 1 d .
H8 H 0.5883 0.6200 0.4676 0.040 Uiso 1 1 calc R
O9 O 0.50802(11) 0.11243(7) -0.01084(11) 0.0294(3) Uani 1 1 d .
N9 N 0.59425(13) 0.70440(9) -0.07109(14) 0.0379(4) Uani 1 1 d .
H9N H 0.6026 0.6585 -0.0531 0.045 Uiso 1 1 calc R
C9 C 0.90162(15) 0.61677(10) -0.04860(15) 0.0332(4) Uani 1 1 d .
H9A H 0.9351 0.5850 0.0045 0.040 Uiso 1 1 calc R
H9 H 0.9563 0.6523 -0.0701 0.040 Uiso 1 1 calc R
O10 O 0.62048(10) 0.00217(8) 0.10726(10) 0.0282(3) Uani 1 1 d .
N10 N 0.43465(12) 0.66702(8) -0.14296(13) 0.0340(4) Uani 1 1 d .
H10N H 0.4610 0.6228 -0.1347 0.041 Uiso 1 1 calc R
C10 C 0.86800(19) 0.57076(11) -0.13964(15) 0.0420(5) Uani 1 1 d .
H10 H 0.8300 0.6018 -0.1909 0.050 Uiso 1 1 calc R
H10A H 0.9328 0.5509 -0.1718 0.050 Uiso 1 1 calc R
C11 C 0.82227(15) 0.44140(10) -0.13688(13) 0.0298(4) Uani 1 1 d .
C12 C 0.75391(15) 0.31533(10) -0.12152(13) 0.0296(4) Uani 1 1 d .
C13 C 0.66390(17) 0.27370(11) -0.09800(15) 0.0385(5) Uani 1 1 d .
H13 H 0.6011 0.2986 -0.0778 0.046 Uiso 1 1 calc R
C14 C 0.74923(17) 0.16624(11) -0.13229(15) 0.0390(5) Uani 1 1 d .
H14 H 0.7497 0.1145 -0.1328 0.047 Uiso 1 1 calc R
C15 C 0.83908(17) 0.20303(11) -0.16240(16) 0.0382(5) Uani 1 1 d .
H15 H 0.8989 0.1767 -0.1865 0.046 Uiso 1 1 calc R
C16 C 0.84273(15) 0.27828(10) -0.15772(15) 0.0345(4) Uani 1 1 d .
H16 H 0.9044 0.3041 -0.1787 0.041 Uiso 1 1 calc R
C17 C 0.78887(15) 0.72225(10) -0.06464(15) 0.0317(4) Uani 1 1 d .
H17A H 0.7934 0.7099 -0.1382 0.038 Uiso 1 1 calc R
H17 H 0.8449 0.7590 -0.0486 0.038 Uiso 1 1 calc R
C18 C 0.67966(15) 0.75587(10) -0.04626(17) 0.0375(4) Uani 1 1 d .
H18 H 0.6754 0.7706 0.0265 0.045 Uiso 1 1 calc R
H18A H 0.6705 0.8001 -0.0891 0.045 Uiso 1 1 calc R
C19 C 0.50247(14) 0.72441(10) -0.12082(13) 0.0285(4) Uani 1 1 d .
C20 C 0.32776(14) 0.67246(9) -0.17734(13) 0.0280(4) Uani 1 1 d .
C21 C 0.28346(16) 0.61274(10) -0.22891(14) 0.0337(4) Uani 1 1 d .
H21 H 0.3281 0.5717 -0.2400 0.040 Uiso 1 1 calc R
C22 C 0.11949(16) 0.66745(11) -0.24727(15) 0.0364(4) Uani 1 1 d .
H22 H 0.0471 0.6663 -0.2719 0.044 Uiso 1 1 calc R
C23 C 0.15629(15) 0.72855(10) -0.19595(15) 0.0340(4) Uani 1 1 d .
H23 H 0.1094 0.7685 -0.1853 0.041 Uiso 1 1 calc R
C24 C 0.26118(15) 0.73173(10) -0.16007(14) 0.0318(4) Uani 1 1 d .
H24 H 0.2874 0.7735 -0.1244 0.038 Uiso 1 1 calc R

loop_
_atom_site_aniso_label
_atom_site_aniso_U_11
_atom_site_aniso_U_22
_atom_site_aniso_U_33
_atom_site_aniso_U_23
_atom_site_aniso_U_13
_atom_site_aniso_U_12
S1 0.0281(2) 0.0317(2) 0.02206(19) -0.00364(15) -0.00261(14) 0.00963(16)
Se1 0.0281(2) 0.0317(2) 0.02206(19) -0.00364(15) -0.00261(14) 0.00963(16)
Mg1 0.0179(4) 0.0198(4) 0.0220(4) -0.0002(3) -0.0006(3) -0.0002(3)
O1 0.0222(6) 0.0324(7) 0.0287(6) 0.0006(5) -0.0022(5) 0.0014(5)
N1 0.0228(7) 0.0275(7) 0.0281(7) -0.0020(6) 0.0011(6) -0.0020(6)
C1 0.0243(9) 0.0409(11) 0.0291(9) -0.0049(8) -0.0004(7) -0.0074(8)
O2 0.0330(7) 0.0324(7) 0.0451(8) 0.0061(6) 0.0095(6) 0.0013(6)
N2 0.0242(9) 0.0587(11) 0.0398(9) 0.0038(8) 0.0026(7) -0.0063(8)
C2 0.0218(9) 0.0549(12) 0.0314(10) 0.0036(9) 0.0032(7) -0.0029(8)
O3 0.0324(7) 0.0249(7) 0.0375(7) 0.0015(5) -0.0024(5) -0.0010(5)
N3 0.0530(11) 0.0349(9) 0.0391(9) 0.0014(7) 0.0091(8) -0.0135(8)
C3 0.0220(9) 0.0235(8) 0.0311(9) 0.0026(7) 0.0003(7) 0.0011(7)
O4 0.0414(16) 0.0359(14) 0.0309(14) -0.0038(11) -0.0007(12) 0.0011(12)
N4 0.0391(10) 0.0366(9) 0.0405(9) -0.0094(7) -0.0070(7) -0.0032(7)
C4 0.0230(9) 0.0298(9) 0.0294(9) 0.0044(7) 0.0007(7) 0.0006(7)
O5 0.0347(16) 0.0337(15) 0.0591(19) 0.0058(13) 0.0062(13) -0.0102(12)
N5 0.0248(8) 0.0514(10) 0.0274(8) -0.0010(7) 0.0000(6) -0.0078(7)
C5 0.0263(10) 0.0481(12) 0.0330(10) 0.0018(9) -0.0013(8) -0.0034(8)
O6 0.0321(15) 0.0441(16) 0.0400(15) 0.0042(13) 0.0000(12) 0.0035(12)
N6 0.0228(8) 0.0470(9) 0.0278(8) -0.0025(7) 0.0002(6) -0.0056(7)
C6 0.0289(10) 0.0489(12) 0.0374(11) 0.0041(9) 0.0089(8) -0.0018(9)
O7 0.0467(17) 0.0356(15) 0.0382(15) -0.0063(12) 0.0003(13) 0.0021(13)
N7 0.0532(11) 0.0319(9) 0.0478(10) -0.0078(8) 0.0222(9) -0.0057(8)
C7 0.0356(11) 0.0471(12) 0.0326(10) -0.0039(9) 0.0052(8) -0.0032(9)
O8 0.0205(7) 0.0419(8) 0.0262(6) -0.0021(6) 0.0015(5) 0.0034(6)
N8 0.0369(9) 0.0296(8) 0.0427(9) -0.0024(7) 0.0162(7) -0.0013(7)
C8 0.0250(9) 0.0384(10) 0.0369(10) -0.0036(8) 0.0014(8) -0.0055(8)
O9 0.0338(7) 0.0216(6) 0.0329(7) -0.0003(5) 0.0028(6) -0.0022(5)
N9 0.0299(9) 0.0268(8) 0.0564(11) 0.0055(7) -0.0095(8) -0.0008(6)
C9 0.0304(10) 0.0320(10) 0.0376(10) 0.0012(8) 0.0087(8) -0.0003(8)
O10 0.0254(7) 0.0262(6) 0.0324(7) 0.0042(6) -0.0081(5) -0.0033(6)
N10 0.0313(9) 0.0220(7) 0.0484(10) -0.0028(7) -0.0071(7) 0.0005(6)
C10 0.0620(14) 0.0291(10) 0.0356(11) -0.0030(8) 0.0163(10) -0.0050(9)
C11 0.0346(10) 0.0290(9) 0.0259(9) 0.0010(7) 0.0009(7) -0.0015(8)
C12 0.0366(10) 0.0290(9) 0.0232(8) 0.0010(7) 0.0014(7) -0.0031(8)
C13 0.0406(12) 0.0385(11) 0.0371(11) -0.0027(9) 0.0135(9) -0.0058(9)
C14 0.0551(13) 0.0302(10) 0.0315(10) 0.0024(8) -0.0029(9) -0.0029(9)
C15 0.0416(12) 0.0332(10) 0.0395(11) 0.0015(8) -0.0029(9) 0.0055(9)
C16 0.0306(10) 0.0332(10) 0.0394(10) 0.0035(8) -0.0017(8) -0.0021(8)
C17 0.0295(10) 0.0297(9) 0.0359(10) 0.0016(8) -0.0018(8) -0.0051(8)
C18 0.0299(10) 0.0305(10) 0.0516(12) -0.0050(9) -0.0064(9) -0.0005(8)
C19 0.0279(9) 0.0277(9) 0.0299(9) -0.0029(7) 0.0018(7) -0.0018(7)
C20 0.0301(10) 0.0261(9) 0.0279(9) 0.0010(7) 0.0000(7) -0.0016(7)
C21 0.0350(10) 0.0286(10) 0.0373(10) -0.0064(8) -0.0030(8) 0.0014(8)
C22 0.0302(10) 0.0407(11) 0.0380(10) -0.0021(9) -0.0039(8) -0.0029(8)
C23 0.0303(10) 0.0292(9) 0.0425(11) -0.0010(8) 0.0025(8) -0.0003(8)
C24 0.0350(10) 0.0266(9) 0.0336(10) -0.0034(7) -0.0005(8) -0.0031(7)

loop_
_atom_type_symbol
_atom_type_description
_atom_type_scat_dispersion_real
_atom_type_scat_dispersion_imag
_atom_type_scat_source
C C 0.0033 0.0016 'International Tables Vol C Tables 4.2.6.8 and 6.1.1.4'
H H 0.0000 0.0000 'International Tables Vol C Tables 4.2.6.8 and 6.1.1.4'
N N 0.0061 0.0033 'International Tables Vol C Tables 4.2.6.8 and 6.1.1.4'
O O 0.0106 0.0060 'International Tables Vol C Tables 4.2.6.8 and 6.1.1.4'
Mg Mg 0.0486 0.0363 'International Tables Vol C Tables 4.2.6.8 and 6.1.1.4'
S S 0.1246 0.1234 'International Tables Vol C Tables 4.2.6.8 and 6.1.1.4'
Se Se -0.0929 2.2259 'International Tables Vol C Tables 4.2.6.8 and 6.1.1.4'

loop_
_geom_angle_atom_site_label_1
_geom_angle_atom_site_label_2
_geom_angle_atom_site_label_3
_geom_angle
_geom_angle_site_symmetry_1
_geom_angle_site_symmetry_3
O5 S1 O5 179.999(1) . 3_665
O5 S1 O6 64.84(15) . 3_665
O5 S1 O6 115.16(15) 3_665 3_665
O5 S1 O6 115.16(15) . .
O5 S1 O6 64.84(15) 3_665 .
O6 S1 O6 180.0(2) 3_665 .
O5 S1 O4 113.85(15) . .
O5 S1 O4 66.15(15) 3_665 .
O6 S1 O4 75.65(14) 3_665 .
O6 S1 O4 104.35(14) . .
O5 S1 O4 66.15(15) . 3_665
O5 S1 O4 113.85(15) 3_665 3_665
O6 S1 O4 104.35(14) 3_665 3_665
O6 S1 O4 75.65(14) . 3_665
O4 S1 O4 179.998(1) . 3_665
O5 S1 O7 113.76(16) . .
O5 S1 O7 66.24(16) 3_665 .
O6 S1 O7 76.07(14) 3_665 .
O6 S1 O7 103.93(14) . .
O4 S1 O7 104.58(13) . .
O4 S1 O7 75.42(13) 3_665 .
O5 S1 O7 66.24(16) . 3_665
O5 S1 O7 113.76(16) 3_665 3_665
O6 S1 O7 103.93(14) 3_665 3_665
O6 S1 O7 76.07(14) . 3_665
O4 S1 O7 75.42(13) . 3_665
O4 S1 O7 104.58(13) 3_665 3_665
O7 S1 O7 180.0 . 3_665
O10 Mg1 O10 180.0 . 3_655
O10 Mg1 O8 93.02(5) . 3_655
O10 Mg1 O8 86.98(5) 3_655 3_655
O10 Mg1 O8 86.98(5) . .
O10 Mg1 O8 93.02(5) 3_655 .
O8 Mg1 O8 180.0 3_655 .
O10 Mg1 O9 90.49(5) . 3_655
O10 Mg1 O9 89.51(5) 3_655 3_655
O8 Mg1 O9 90.18(5) 3_655 3_655
O8 Mg1 O9 89.82(5) . 3_655
O10 Mg1 O9 89.51(5) . .
O10 Mg1 O9 90.49(5) 3_655 .
O8 Mg1 O9 89.82(5) 3_655 .
O8 Mg1 O9 90.18(5) . .
O9 Mg1 O9 180.0 3_655 .
C17 N1 C1 110.87(14) . .
C17 N1 C9 109.28(14) . .
C1 N1 C9 109.44(14) . .
N1 C1 C2 112.77(15) . .
C6 N2 C5 118.12(17) . .
N5 C2 C1 111.26(16) . .
C14 N3 C13 117.92(17) . .
O1 C3 N5 123.22(16) . .
O1 C3 N6 122.18(16) . .
N5 C3 N6 114.60(16) . .
S1 O4 O5 51.72(12) . 3_665
C21 N4 C22 117.80(16) . .
C8 C4 C5 117.65(17) . .
C8 C4 N6 125.39(16) . .
C5 C4 N6 116.94(16) . .
S1 O5 O6 62.75(14) . 3_665
S1 O5 O4 62.13(14) . 3_665
O6 O5 O4 100.6(2) 3_665 3_665
S1 O5 O7 62.11(15) . 3_665
O6 O5 O7 100.2(2) 3_665 3_665
O4 O5 O7 99.7(2) 3_665 3_665
C3 N5 C2 122.00(15) . .
N2 C5 C4 123.49(18) . .
S1 O6 O5 52.41(13) . 3_665
C3 N6 C4 125.96(15) . .
N2 C6 C7 122.35(18) . .
S1 O7 O5 51.65(12) . 3_665
C11 N7 C10 120.88(17) . .
C6 C7 C8 119.92(19) . .
C11 N8 C12 125.93(16) . .
C7 C8 C4 118.46(17) . .
C19 N9 C18 122.46(16) . .
N1 C9 C10 113.03(16) . .
C19 N10 C20 125.99(15) . .
N7 C10 C9 112.34(16) . .
O2 C11 N7 122.83(17) . .
O2 C11 N8 123.02(17) . .
N7 C11 N8 114.14(16) . .
C16 C12 C13 117.28(17) . .
C16 C12 N8 125.18(17) . .
C13 C12 N8 117.54(17) . .
N3 C13 C12 123.71(19) . .
N3 C14 C15 122.18(19) . .
C14 C15 C16 120.25(19) . .
C15 C16 C12 118.47(18) . .
N1 C17 C18 114.17(15) . .
N9 C18 C17 110.83(15) . .
O3 C19 N9 123.77(16) . .
O3 C19 N10 122.58(17) . .
N9 C19 N10 113.63(16) . .
C24 C20 C21 117.58(17) . .
C24 C20 N10 124.90(16) . .
C21 C20 N10 117.46(16) . .
N4 C21 C20 123.85(17) . .
N4 C22 C23 122.26(18) . .
C22 C23 C24 119.99(18) . .
C23 C24 C20 118.50(17) . .

loop_
_geom_bond_atom_site_label_1
_geom_bond_atom_site_label_2
_geom_bond_distance
_geom_bond_site_symmetry_2
S1 O5 1.427(3) .
S1 O5 1.427(3) 3_665
S1 O6 1.601(3) 3_665
S1 O6 1.601(3) .
S1 O4 1.607(3) .
S1 O4 1.607(3) 3_665
S1 O7 1.608(3) .
S1 O7 1.608(3) 3_665
Mg1 O10 2.0267(12) .
Mg1 O10 2.0268(12) 3_655
Mg1 O8 2.0684(12) 3_655
Mg1 O8 2.0684(12) .
Mg1 O9 2.0706(12) 3_655
Mg1 O9 2.0707(12) .
O1 C3 1.234(2) .
N1 C17 1.469(2) .
N1 C1 1.472(2) .
N1 C9 1.472(2) .
C1 C2 1.515(3) .
O2 C11 1.224(2) .
N2 C6 1.332(3) .
N2 C5 1.333(2) .
C2 N5 1.458(2) .
O3 C19 1.228(2) .
N3 C14 1.335(3) .
N3 C13 1.338(3) .
C3 N5 1.344(2) .
C3 N6 1.372(2) .
O4 O5 1.662(4) 3_665
N4 C21 1.333(2) .
N4 C22 1.336(3) .
C4 C8 1.388(3) .
C4 C5 1.394(3) .
C4 N6 1.401(2) .
O5 O6 1.630(4) 3_665
O5 O4 1.662(4) 3_665
O5 O7 1.665(4) 3_665
O6 O5 1.630(4) 3_665
C6 C7 1.372(3) .
O7 O5 1.665(4) 3_665
N7 C11 1.349(2) .
N7 C10 1.458(2) .
C7 C8 1.384(3) .
N8 C11 1.379(2) .
N8 C12 1.400(2) .
N9 C19 1.352(2) .
N9 C18 1.454(2) .
C9 C10 1.508(3) .
N10 C19 1.377(2) .
N10 C20 1.399(2) .
C12 C16 1.393(3) .
C12 C13 1.399(3) .
C14 C15 1.375(3) .
C15 C16 1.383(3) .
C17 C18 1.520(3) .
C20 C24 1.390(2) .
C20 C21 1.393(2) .
C22 C23 1.379(3) .
C23 C24 1.379(3) .
